data_7153814
loop_
_publ_author_name
'Prasad, Karothu Durga'
'Trinath, Jamma'
'Biswas, Ansuman'
'Sekar, Kanagaraj'
'Balaji, Kithiganahalli N.'
'Guru Row, Tayur N.'

_publ_section_title
;
 Alkyl chain substituted 1,9-pyrazoloanthrones exhibit prominent
 inhibitory effect on c-Jun N-terminal kinase (JNK).
;
_journal_issue 26
_journal_name_full 'Organic &amp; biomolecular chemistry'
_journal_page_first 4656
_journal_page_last 4662
_journal_paper_doi 10.1039/c4ob00548a
_journal_volume 12
_journal_year 2014
_chemical_compound_source 'see text'
_chemical_formula_moiety 'C18 H16 N2 O'
_chemical_formula_sum 'C18 H16 N2 O'
_chemical_formula_weight 276.33
_chemical_name_systematic ?
_space_group_IT_number 14
_symmetry_cell_setting monoclinic
_symmetry_Int_Tables_number 14
_symmetry_space_group_name_Hall '-P 2ybc'
_symmetry_space_group_name_H-M 'P 1 21/c 1'
_atom_sites_solution_hydrogens geom
_atom_sites_solution_primary direct
_atom_sites_solution_secondary difmap
_cell_angle_alpha 90
_cell_angle_beta 91.938(5)
_cell_angle_gamma 90
_cell_formula_units_Z 4
_cell_length_a 4.9330(2)
_cell_length_b 15.0363(7)
_cell_length_c 18.3873(9)
_cell_measurement_reflns_used 21681
_cell_measurement_temperature 100(1)
_cell_measurement_theta_max 26.0
_cell_measurement_theta_min 2.6
_cell_volume 1363.08(11)
_computing_cell_refinement 'CrysAlisPro CCD (Oxford Diffraction, 2009)'
_computing_data_collection 'CrysAlisPro CCD (Oxford Diffraction, 2009)'
_computing_data_reduction 'CrysAlisPro RED (Oxford Diffraction, 2009)'
_computing_molecular_graphics 'Ortep-3 (Farrugia, 1997) and CAMERON (Watkin et al., 1993)'
_computing_publication_material 'WinGX (Farrugia, 1999)'
_computing_structure_refinement 'SHELXL97 (Sheldrick, 2008)'
_computing_structure_solution 'SHELXS97  (Sheldrick, 2008)'
_diffrn_ambient_temperature 100(1)
_diffrn_measured_fraction_theta_full 0.999
_diffrn_measured_fraction_theta_max 0.999
_diffrn_measurement_device_type 'Oxford Xcalibur,Eos(Nova) CCD detector'
_diffrn_measurement_method 'f\w scans'
_diffrn_radiation_monochromator graphite
_diffrn_radiation_probe x-ray
_diffrn_radiation_source 'Enhance (Mo) X-ray Source'
_diffrn_radiation_type MoK\a
_diffrn_radiation_wavelength 0.71073
_diffrn_reflns_av_R_equivalents 0.0723
_diffrn_reflns_av_sigmaI/netI 0.0441
_diffrn_reflns_limit_h_max 6
_diffrn_reflns_limit_h_min -6
_diffrn_reflns_limit_k_max 18
_diffrn_reflns_limit_k_min -18
_diffrn_reflns_limit_l_max 22
_diffrn_reflns_limit_l_min -22
_diffrn_reflns_number 21681
_diffrn_reflns_reduction_process
;
;
_diffrn_reflns_theta_full 26.00
_diffrn_reflns_theta_max 26.00
_diffrn_reflns_theta_min 2.60
_exptl_absorpt_coefficient_mu 0.085
_exptl_absorpt_correction_T_max 0.9833
_exptl_absorpt_correction_T_min 0.9750
_exptl_absorpt_correction_type multi-scan
_exptl_absorpt_process_details 'CrysAlis RED (Oxford Diffraction,2009)'
_exptl_crystal_colour colorless
_exptl_crystal_density_diffrn 1.347
_exptl_crystal_density_method 'Not Measured'
_exptl_crystal_description block
_exptl_crystal_F_000 584
_exptl_crystal_size_max 0.30
_exptl_crystal_size_mid 0.20
_exptl_crystal_size_min 0.20
_refine_diff_density_max 0.234
_refine_diff_density_min -0.226
_refine_diff_density_rms 0.045
_refine_ls_extinction_method none
_refine_ls_goodness_of_fit_ref 1.072
_refine_ls_hydrogen_treatment mixed
_refine_ls_matrix_type full
_refine_ls_number_parameters 191
_refine_ls_number_reflns 2671
_refine_ls_number_restraints 0
_refine_ls_restrained_S_all 1.072
_refine_ls_R_factor_all 0.0582
_refine_ls_R_factor_gt 0.0445
_refine_ls_shift/su_max 0.000
_refine_ls_shift/su_mean 0.000
_refine_ls_structure_factor_coef Fsqd
_refine_ls_weighting_details 'calc w=1/[\s^2^(Fo^2^)+(0.0452P)^2^+0.2407P] where P=(Fo^2^+2Fc^2^)/3'
_refine_ls_weighting_scheme calc
_refine_ls_wR_factor_gt 0.1016
_refine_ls_wR_factor_ref 0.1090
_reflns_number_gt 2173
_reflns_number_total 2671
_reflns_threshold_expression >2sigma(I)
_cod_data_source_file c4ob00548a2.cif
_cod_data_source_block x
_cod_depositor_comments
;
The following automatic conversions were performed:

'_symmetry_cell_setting' value 'Monoclinic' changed to 'monoclinic'
according to
/usr/data/users/saulius/crontab/automatic-downloads/rss-feeds/RSC/lib/dictionaries/cif_core.dic
dictionary named 'cif_core.dic' version 2.4.2 from 2011-04-26.

Automatic conversion script
Id: cif_fix_values 2281 2013-09-26 08:29:07Z andrius 

 Adding full bibliography for 7153814--7153819.cif.
;
_cod_original_cell_volume 1363.07(11)
_cod_original_sg_symbol_H-M 'P 21/c'
_cod_database_code 7153814

loop_
_symmetry_equiv_pos_site_id
_symmetry_equiv_pos_as_xyz
1 x,y,z
2 -x,1/2+y,1/2-z
3 -x,-y,-z
4 x,1/2-y,1/2+z

loop_
_atom_site_label
_atom_site_type_symbol
_atom_site_fract_x
_atom_site_fract_y
_atom_site_fract_z
_atom_site_U_iso_or_equiv
_atom_site_adp_type
_atom_site_occupancy
_atom_site_symmetry_multiplicity
_atom_site_calc_flag
_atom_site_refinement_flags
O1 O 0.6939(2) 0.71757(7) 0.72223(6) 0.0236(3) Uani 1 1 d .
N2 N 0.5065(2) 0.42448(8) 0.88713(7) 0.0164(3) Uani 1 1 d .
N3 N 0.3029(2) 0.45506(8) 0.92869(7) 0.0181(3) Uani 1 1 d .
C4 C 0.2646(3) 0.54054(10) 0.90548(8) 0.0162(3) Uani 1 1 d .
C5 C 0.0797(3) 0.60681(10) 0.92673(9) 0.0184(4) Uani 1 1 d .
H5 H -0.0439 0.5963 0.9628 0.022 Uiso 1 1 calc R
C6 C 0.9955(3) 0.56929(10) 0.68466(9) 0.0210(4) Uani 1 1 d .
H6 H 1.0080 0.6214 0.6578 0.025 Uiso 1 1 calc R
C7 C 0.4519(3) 0.27939(10) 0.95191(9) 0.0190(4) Uani 1 1 d .
H7A H 0.2652 0.2739 0.9342 0.023 Uiso 1 1 calc R
H7B H 0.4527 0.3090 0.9988 0.023 Uiso 1 1 calc R
C8 C 0.6557(3) 0.64851(10) 0.75662(9) 0.0183(4) Uani 1 1 d .
C9 C 0.8153(3) 0.56541(10) 0.74141(9) 0.0176(4) Uani 1 1 d .
C10 C 0.4440(3) 0.56077(10) 0.85043(9) 0.0156(3) Uani 1 1 d .
C11 C 0.5976(3) 0.48566(10) 0.83897(9) 0.0161(4) Uani 1 1 d .
C12 C 0.4556(3) 0.64242(10) 0.81426(9) 0.0160(3) Uani 1 1 d .
C13 C 0.2747(3) 0.70683(10) 0.83585(9) 0.0193(4) Uani 1 1 d .
H13 H 0.2736 0.7626 0.8139 0.023 Uiso 1 1 calc R
C14 C 0.6111(3) 0.33398(10) 0.89879(9) 0.0183(4) Uani 1 1 d .
H14A H 0.7981 0.3377 0.9166 0.022 Uiso 1 1 calc R
H14B H 0.6098 0.3033 0.8524 0.022 Uiso 1 1 calc R
C15 C 0.0908(3) 0.68764(11) 0.89153(9) 0.0201(4) Uani 1 1 d .
H15 H -0.0287 0.7321 0.9050 0.024 Uiso 1 1 calc R
C16 C 0.9650(3) 0.41337(10) 0.76482(9) 0.0183(4) Uani 1 1 d .
H16 H 0.9581 0.3611 0.7917 0.022 Uiso 1 1 calc R
C17 C 0.7960(3) 0.48478(10) 0.78219(8) 0.0162(4) Uani 1 1 d .
C18 C 0.5784(3) 0.18710(10) 0.96040(9) 0.0232(4) Uani 1 1 d .
H18A H 0.5639 0.1564 0.9141 0.028 Uiso 1 1 calc R
H18B H 0.7697 0.1935 0.9733 0.028 Uiso 1 1 calc R
C19 C 1.1419(3) 0.41978(10) 0.70824(9) 0.0213(4) Uani 1 1 d .
H19 H 1.2523 0.3718 0.6974 0.026 Uiso 1 1 calc R
C20 C 1.1560(3) 0.49736(11) 0.66745(9) 0.0232(4) Uani 1 1 d .
H20 H 1.2726 0.5009 0.6289 0.028 Uiso 1 1 calc R
C21 C 0.4449(4) 0.13098(11) 1.01788(10) 0.0302(4) Uani 1 1 d .
H21A H 0.2597 0.1195 1.0031 0.045 Uiso 1 1 calc R
H21B H 0.4502 0.1624 1.0634 0.045 Uiso 1 1 calc R
H21C H 0.5404 0.0757 1.0235 0.045 Uiso 1 1 calc R

loop_
_atom_site_aniso_label
_atom_site_aniso_U_11
_atom_site_aniso_U_22
_atom_site_aniso_U_33
_atom_site_aniso_U_23
_atom_site_aniso_U_13
_atom_site_aniso_U_12
O1 0.0259(6) 0.0205(6) 0.0245(7) 0.0050(5) 0.0034(5) 0.0005(5)
N2 0.0153(6) 0.0163(7) 0.0177(8) -0.0006(5) 0.0027(5) 0.0007(5)
N3 0.0166(7) 0.0204(7) 0.0174(8) -0.0026(6) 0.0030(6) 0.0012(5)
C4 0.0138(7) 0.0175(8) 0.0170(9) -0.0025(6) -0.0015(6) -0.0018(6)
C5 0.0154(8) 0.0230(9) 0.0168(9) -0.0045(7) 0.0009(7) -0.0002(6)
C6 0.0214(8) 0.0210(9) 0.0207(9) 0.0020(7) 0.0014(7) -0.0036(7)
C7 0.0179(8) 0.0189(8) 0.0204(9) 0.0004(7) 0.0035(7) 0.0001(6)
C8 0.0166(8) 0.0193(8) 0.0189(9) -0.0002(7) -0.0030(7) -0.0020(6)
C9 0.0160(8) 0.0189(8) 0.0176(9) -0.0019(7) -0.0011(7) -0.0026(6)
C10 0.0130(7) 0.0164(8) 0.0174(9) -0.0020(6) -0.0015(6) -0.0005(6)
C11 0.0140(7) 0.0161(8) 0.0181(9) -0.0002(6) -0.0008(6) -0.0026(6)
C12 0.0151(8) 0.0154(8) 0.0173(9) -0.0007(6) -0.0029(6) -0.0008(6)
C13 0.0198(8) 0.0159(8) 0.0220(9) -0.0002(7) -0.0034(7) 0.0002(6)
C14 0.0179(8) 0.0172(8) 0.0200(9) -0.0003(7) 0.0029(7) 0.0017(6)
C15 0.0169(8) 0.0202(8) 0.0230(10) -0.0045(7) -0.0007(7) 0.0040(6)
C16 0.0170(8) 0.0166(8) 0.0212(9) -0.0017(7) 0.0016(7) -0.0024(6)
C17 0.0135(7) 0.0200(8) 0.0152(9) -0.0031(6) -0.0004(6) -0.0024(6)
C18 0.0258(9) 0.0201(9) 0.0239(10) 0.0014(7) 0.0051(7) 0.0022(7)
C19 0.0180(8) 0.0205(9) 0.0256(10) -0.0059(7) 0.0032(7) -0.0011(6)
C20 0.0220(9) 0.0271(9) 0.0209(10) -0.0027(7) 0.0083(7) -0.0033(7)
C21 0.0375(10) 0.0210(10) 0.0328(11) 0.0037(8) 0.0101(9) 0.0027(8)

loop_
_atom_type_symbol
_atom_type_description
_atom_type_scat_dispersion_real
_atom_type_scat_dispersion_imag
_atom_type_scat_source
O O 0.0106 0.0060 'International Tables Vol C Tables 4.2.6.8 and 6.1.1.4'
N N 0.0061 0.0033 'International Tables Vol C Tables 4.2.6.8 and 6.1.1.4'
H H 0.0000 0.0000 'International Tables Vol C Tables 4.2.6.8 and 6.1.1.4'
C C 0.0033 0.0016 'International Tables Vol C Tables 4.2.6.8 and 6.1.1.4'

loop_
_geom_angle_atom_site_label_1
_geom_angle_atom_site_label_2
_geom_angle_atom_site_label_3
_geom_angle
N3 N2 C11 113.69(12)
N3 N2 C14 119.53(12)
C11 N2 C14 126.74(12)
N2 N3 C4 103.83(12)
N3 C4 C10 110.28(13)
N3 C4 C5 131.31(14)
C10 C4 C5 118.41(14)
C15 C5 C4 117.05(14)
C20 C6 C9 121.51(15)
C14 C7 C18 109.83(12)
O1 C8 C12 122.55(14)
O1 C8 C9 120.84(14)
C12 C8 C9 116.60(13)
C6 C9 C17 118.88(13)
C6 C9 C8 117.00(14)
C17 C9 C8 124.11(14)
C11 C10 C12 127.90(14)
C11 C10 C4 107.23(13)
C12 C10 C4 124.87(14)
N2 C11 C10 104.97(13)
N2 C11 C17 134.76(14)
C10 C11 C17 120.21(14)
C13 C12 C10 116.16(14)
C13 C12 C8 128.02(14)
C10 C12 C8 115.81(13)
C12 C13 C15 119.88(15)
N2 C14 C7 114.13(12)
C5 C15 C13 123.64(14)
C19 C16 C17 120.84(15)
C16 C17 C9 118.61(14)
C16 C17 C11 126.14(14)
C9 C17 C11 115.25(13)
C21 C18 C7 112.98(13)
C16 C19 C20 120.56(14)
C6 C20 C19 119.56(15)

loop_
_geom_bond_atom_site_label_1
_geom_bond_atom_site_label_2
_geom_bond_distance
O1 C8 1.2336(18)
N2 N3 1.3626(17)
N2 C11 1.3635(19)
N2 C14 1.4684(19)
N3 C4 1.365(2)
C4 C10 1.400(2)
C4 C5 1.415(2)
C5 C15 1.379(2)
C6 C20 1.383(2)
C6 C9 1.395(2)
C7 C14 1.515(2)
C7 C18 1.527(2)
C8 C12 1.475(2)
C8 C9 1.508(2)
C9 C17 1.430(2)
C10 C11 1.380(2)
C10 C12 1.398(2)
C11 C17 1.455(2)
C12 C13 1.384(2)
C13 C15 1.420(2)
C16 C19 1.384(2)
C16 C17 1.403(2)
C18 C21 1.520(2)
C19 C20 1.390(2)

loop_
_geom_torsion_atom_site_label_1
_geom_torsion_atom_site_label_2
_geom_torsion_atom_site_label_3
_geom_torsion_atom_site_label_4
_geom_torsion
C11 N2 N3 C4 -0.27(17)
C14 N2 N3 C4 177.86(13)
N2 N3 C4 C10 0.05(16)
N2 N3 C4 C5 179.00(16)
N3 C4 C5 C15 -179.25(15)
C10 C4 C5 C15 -0.4(2)
C20 C6 C9 C17 -0.4(2)
C20 C6 C9 C8 178.45(15)
O1 C8 C9 C6 -3.3(2)
C12 C8 C9 C6 176.99(14)
O1 C8 C9 C17 175.53(15)
C12 C8 C9 C17 -4.2(2)
N3 C4 C10 C11 0.17(18)
C5 C4 C10 C11 -178.94(14)
N3 C4 C10 C12 179.19(14)
C5 C4 C10 C12 0.1(2)
N3 N2 C11 C10 0.37(18)
C14 N2 C11 C10 -177.59(14)
N3 N2 C11 C17 -176.72(16)
C14 N2 C11 C17 5.3(3)
C12 C10 C11 N2 -179.29(15)
C4 C10 C11 N2 -0.31(17)
C12 C10 C11 C17 -1.7(3)
C4 C10 C11 C17 177.30(14)
C11 C10 C12 C13 179.09(15)
C4 C10 C12 C13 0.3(2)
C11 C10 C12 C8 0.4(2)
C4 C10 C12 C8 -178.46(14)
O1 C8 C12 C13 4.1(3)
C9 C8 C12 C13 -176.16(15)
O1 C8 C12 C10 -177.34(15)
C9 C8 C12 C10 2.4(2)
C10 C12 C13 C15 -0.3(2)
C8 C12 C13 C15 178.21(15)
N3 N2 C14 C7 6.9(2)
C11 N2 C14 C7 -175.21(15)
C18 C7 C14 N2 -179.61(13)
C4 C5 C15 C13 0.3(2)
C12 C13 C15 C5 0.1(2)
C19 C16 C17 C9 -1.7(2)
C19 C16 C17 C11 178.42(15)
C6 C9 C17 C16 1.8(2)
C8 C9 C17 C16 -176.99(14)
C6 C9 C17 C11 -178.27(14)
C8 C9 C17 C11 3.0(2)
N2 C11 C17 C16 -3.3(3)
C10 C11 C17 C16 179.91(15)
N2 C11 C17 C9 176.72(16)
C10 C11 C17 C9 0.0(2)
C14 C7 C18 C21 174.97(14)
C17 C16 C19 C20 0.1(2)
C9 C6 C20 C19 -1.1(3)
C16 C19 C20 C6 1.3(2)
